data_7220482
loop_
_publ_author_name
'Xi, He'
'Liu, Yang'
'Yuan, Chunxue'
'Li, Yexin'
'Wang, Lei'
'Tao, Xutang'
'Ma, Xiaohua'
'Zhang, Chunfu'
'Hao, Yue'

_publ_section_title
;
 Through Space Charge-Transfer Emission in Lambda (\L)-Shaped
 Triarylboranes and the Use in Fluorescent Sensing for Fluoride and
 Cyanide ions
;
_journal_name_full 'RSC Adv.'
_journal_paper_doi 10.1039/C5RA07912H
_journal_year 2015
_chemical_formula_moiety 'C41 H44 B N3'
_chemical_formula_sum 'C41 H44 B N3'
_chemical_formula_weight 589.62
_chemical_name_common TBBN
_chemical_name_systematic
;
?
;
_space_group_IT_number 2
_symmetry_cell_setting triclinic
_symmetry_space_group_name_Hall '-P 1'
_symmetry_space_group_name_H-M 'P -1'
_atom_sites_solution_hydrogens geom
_atom_sites_solution_primary direct
_atom_sites_solution_secondary difmap
_audit_creation_method SHELXL-97
_audit_update_record
;
2012-10-10 deposited with the CCDC.
2015-05-14 downloaded from the CCDC.
;
_cell_angle_alpha 100.726(19)
_cell_angle_beta 96.95(2)
_cell_angle_gamma 93.252(19)
_cell_formula_units_Z 4
_cell_length_a 8.660(12)
_cell_length_b 15.52(2)
_cell_length_c 25.74(4)
_cell_measurement_reflns_used 760
_cell_measurement_temperature 296(2)
_cell_measurement_theta_max 12.85
_cell_measurement_theta_min 2.41
_cell_volume 3363(8)
_computing_cell_refinement 'Bruker SAINT'
_computing_data_collection 'Bruker APEX2'
_computing_data_reduction 'Bruker SAINT'
_computing_molecular_graphics 'Bruker SHELXTL'
_computing_publication_material 'Bruker SHELXTL'
_computing_structure_refinement 'SHELXL-97 (Sheldrick, 2008)'
_computing_structure_solution 'SHELXS-97 (Sheldrick, 2008)'
_diffrn_ambient_temperature 296(2)
_diffrn_measured_fraction_theta_full 0.981
_diffrn_measured_fraction_theta_max 0.981
_diffrn_measurement_device_type 'Bruker APEX-II CCD'
_diffrn_measurement_method '\f and \w scans'
_diffrn_radiation_monochromator graphite
_diffrn_radiation_source 'fine-focus sealed tube'
_diffrn_radiation_type MoK\a
_diffrn_radiation_wavelength 0.71073
_diffrn_reflns_av_R_equivalents 0.2267
_diffrn_reflns_av_sigmaI/netI 0.4292
_diffrn_reflns_limit_h_max 11
_diffrn_reflns_limit_h_min -11
_diffrn_reflns_limit_k_max 20
_diffrn_reflns_limit_k_min -20
_diffrn_reflns_limit_l_max 33
_diffrn_reflns_limit_l_min -33
_diffrn_reflns_number 40641
_diffrn_reflns_theta_full 27.79
_diffrn_reflns_theta_max 27.79
_diffrn_reflns_theta_min 1.34
_exptl_absorpt_coefficient_mu 0.067
_exptl_absorpt_correction_T_max 0.9983
_exptl_absorpt_correction_T_min 0.9879
_exptl_absorpt_correction_type multi-scan
_exptl_absorpt_process_details 'APEX2 Software Suite (Bruker,2005)'
_exptl_crystal_colour colourless
_exptl_crystal_density_diffrn 1.161
_exptl_crystal_density_method 'not measured'
_exptl_crystal_description plate
_exptl_crystal_F_000 1256
_exptl_crystal_size_max 0.18
_exptl_crystal_size_mid 0.17
_exptl_crystal_size_min 0.03
_refine_diff_density_max 0.194
_refine_diff_density_min -0.237
_refine_diff_density_rms 0.041
_refine_ls_extinction_method none
_refine_ls_goodness_of_fit_ref 0.872
_refine_ls_hydrogen_treatment constr
_refine_ls_matrix_type full
_refine_ls_number_parameters 827
_refine_ls_number_reflns 15634
_refine_ls_number_restraints 0
_refine_ls_restrained_S_all 0.872
_refine_ls_R_factor_all 0.3912
_refine_ls_R_factor_gt 0.0676
_refine_ls_shift/su_max 0.023
_refine_ls_shift/su_mean 0.000
_refine_ls_structure_factor_coef Fsqd
_refine_ls_weighting_details 'calc w=1/[\s^2^(Fo^2^)+(0.0000P)^2^+0.0000P] where P=(Fo^2^+2Fc^2^)/3'
_refine_ls_weighting_scheme calc
_refine_ls_wR_factor_gt 0.0787
_refine_ls_wR_factor_ref 0.1322
_reflns_number_gt 2983
_reflns_number_total 15634
_reflns_threshold_expression >2sigma(I)
_cod_data_source_file c5ra07912h2.cif
_cod_data_source_block xihe03
_cod_depositor_comments
;
The following automatic conversions were performed:

'_symmetry_cell_setting' value 'Triclinic' changed to 'triclinic'
according to
/usr/data/users/saulius/crontab/automatic-downloads/rss-feeds/RSC/lib/dictionaries/cif_core.dic
dictionary named 'cif_core.dic' version 2.4.2 from 2011-04-26.

Automatic conversion script
Id: cif_fix_values 3271 2015-04-21 07:52:19Z andrius 
;
_cod_original_sg_symbol_H-M 'P-1 '
_cod_database_code 7220482

loop_
_symmetry_equiv_pos_as_xyz
'x, y, z'
'-x, -y, -z'

loop_
_atom_site_label
_atom_site_type_symbol
_atom_site_fract_x
_atom_site_fract_y
_atom_site_fract_z
_atom_site_U_iso_or_equiv
_atom_site_adp_type
_atom_site_occupancy
_atom_site_symmetry_multiplicity
_atom_site_calc_flag
_atom_site_refinement_flags
N1 N 0.7021(4) 0.8043(3) 0.33537(17) 0.0599(12) Uani 1 1 d .
C90 C 0.5868(6) 0.4738(3) 0.6629(2) 0.0868(19) Uani 1 1 d .
H90A H 0.6071 0.5328 0.6831 0.130 Uiso 1 1 calc R
H90B H 0.6030 0.4328 0.6864 0.130 Uiso 1 1 calc R
H90C H 0.4807 0.4653 0.6457 0.130 Uiso 1 1 calc R
N3 N 0.4548(5) 0.8615(3) 0.35331(17) 0.0568(12) Uani 1 1 d .
N4 N 0.6548(4) 0.3136(3) 0.32666(18) 0.0603(12) Uani 1 1 d .
N5 N 0.9034(5) -0.0485(3) 0.60061(19) 0.0759(14) Uani 1 1 d .
N6 N 0.9196(5) 0.3816(2) 0.34758(17) 0.0575(12) Uani 1 1 d .
C1 C 0.4391(6) 0.6253(3) -0.0299(2) 0.112(2) Uani 1 1 d .
H1A H 0.4602 0.5658 -0.0434 0.168 Uiso 1 1 calc R
H1B H 0.5355 0.6617 -0.0205 0.168 Uiso 1 1 calc R
H1C H 0.3734 0.6466 -0.0567 0.168 Uiso 1 1 calc R
C2 C 0.3571(7) 0.6279(5) 0.0192(2) 0.0764(19) Uani 1 1 d .
C3 C 0.2719(7) 0.5566(4) 0.0274(2) 0.080(2) Uani 1 1 d .
H3 H 0.2643 0.5046 0.0021 0.096 Uiso 1 1 calc R
C4 C 0.1963(6) 0.5583(4) 0.0716(2) 0.0623(16) Uani 1 1 d .
C5 C 0.2028(6) 0.6350(4) 0.1116(2) 0.0562(15) Uani 1 1 d .
C6 C 0.2174(6) 0.6888(3) 0.2168(2) 0.0545(15) Uani 1 1 d .
C7 C 0.3794(6) 0.6976(3) 0.22665(19) 0.0555(15) Uani 1 1 d .
H7 H 0.4357 0.6668 0.2018 0.067 Uiso 1 1 calc R
C8 C 0.4597(6) 0.7504(3) 0.2720(2) 0.0514(14) Uani 1 1 d .
C9 C 0.6362(5) 0.7553(3) 0.28203(18) 0.0598(15) Uani 1 1 d .
H9A H 0.6693 0.6960 0.2777 0.072 Uiso 1 1 calc R
H9B H 0.6779 0.7832 0.2554 0.072 Uiso 1 1 calc R
C10 C 0.6886(6) 0.7542(3) 0.3756(2) 0.0532(15) Uani 1 1 d .
C11 C 0.7957(5) 0.6927(4) 0.3827(2) 0.0618(16) Uani 1 1 d .
H11 H 0.8699 0.6829 0.3595 0.074 Uiso 1 1 calc R
C12 C 0.7952(6) 0.6461(3) 0.4227(2) 0.0644(16) Uani 1 1 d .
H12 H 0.8700 0.6062 0.4266 0.077 Uiso 1 1 calc R
C13 C 0.6845(6) 0.6574(3) 0.4579(2) 0.0543(15) Uani 1 1 d .
C14 C 0.6816(6) 0.6045(3) 0.5003(2) 0.0532(15) Uani 1 1 d .
C15 C 0.7590(5) 0.5288(4) 0.4993(2) 0.0683(17) Uani 1 1 d .
H15 H 0.8118 0.5097 0.4704 0.082 Uiso 1 1 calc R
C16 C 0.7616(6) 0.4808(3) 0.5389(2) 0.0654(17) Uani 1 1 d .
H16 H 0.8161 0.4305 0.5363 0.079 Uiso 1 1 calc R
C17 C 0.6838(6) 0.5059(4) 0.5830(2) 0.0579(16) Uani 1 1 d .
N7 N 0.6902(5) 0.4595(3) 0.6234(2) 0.0807(15) Uani 1 1 d .
C19 C 0.7974(6) 0.3929(3) 0.6255(2) 0.102(2) Uani 1 1 d .
H19A H 0.7600 0.3419 0.5988 0.152 Uiso 1 1 calc R
H19B H 0.8062 0.3775 0.6601 0.152 Uiso 1 1 calc R
H19C H 0.8979 0.4148 0.6191 0.152 Uiso 1 1 calc R
C20 C -0.4955(6) 0.4706(3) 0.16960(19) 0.0911(19) Uani 1 1 d .
H20A H -0.5745 0.4971 0.1499 0.137 Uiso 1 1 calc R
H20B H -0.5148 0.4772 0.2060 0.137 Uiso 1 1 calc R
H20C H -0.4978 0.4092 0.1542 0.137 Uiso 1 1 calc R
C21 C -0.3372(7) 0.5151(4) 0.1676(2) 0.0643(16) Uani 1 1 d .
C22 C -0.3186(7) 0.5811(4) 0.1397(2) 0.0737(18) Uani 1 1 d .
H22 H -0.4061 0.6001 0.1218 0.088 Uiso 1 1 calc R
C23 C -0.1729(7) 0.6199(4) 0.1376(2) 0.0629(16) Uani 1 1 d .
C24 C -0.1636(5) 0.6916(3) 0.1054(2) 0.096(2) Uani 1 1 d .
H24A H -0.1010 0.6746 0.0774 0.145 Uiso 1 1 calc R
H24B H -0.1173 0.7452 0.1282 0.145 Uiso 1 1 calc R
H24C H -0.2667 0.7006 0.0900 0.145 Uiso 1 1 calc R
C25 C -0.0399(6) 0.5945(3) 0.1648(2) 0.0576(15) Uani 1 1 d .
C26 C -0.0589(6) 0.5276(4) 0.1934(2) 0.0607(16) Uani 1 1 d .
C27 C -0.2061(7) 0.4895(3) 0.1942(2) 0.0705(17) Uani 1 1 d .
H27 H -0.2168 0.4449 0.2134 0.085 Uiso 1 1 calc R
C28 C 0.0785(5) 0.4928(3) 0.22349(19) 0.0917(19) Uani 1 1 d .
H28A H 0.0418 0.4443 0.2383 0.138 Uiso 1 1 calc R
H28B H 0.1287 0.5388 0.2517 0.138 Uiso 1 1 calc R
H28C H 0.1516 0.4735 0.1995 0.138 Uiso 1 1 calc R
C29 C 0.5779(6) 0.7647(3) 0.4101(2) 0.0540(15) Uani 1 1 d .
C30 C 0.5770(5) 0.7182(3) 0.4508(2) 0.0599(15) Uani 1 1 d .
H30 H 0.5025 0.7280 0.4740 0.072 Uiso 1 1 calc R
C31 C 0.6038(5) 0.5817(4) 0.5841(2) 0.0582(15) Uani 1 1 d .
H31 H 0.5487 0.6004 0.6124 0.070 Uiso 1 1 calc R
C32 C 0.6049(5) 0.6291(3) 0.5442(2) 0.0595(15) Uani 1 1 d .
H32 H 0.5519 0.6799 0.5467 0.071 Uiso 1 1 calc R
C33 C 0.4562(5) 0.8303(3) 0.40366(18) 0.0603(15) Uani 1 1 d .
H33A H 0.3539 0.8027 0.4051 0.072 Uiso 1 1 calc R
H33B H 0.4776 0.8802 0.4331 0.072 Uiso 1 1 calc R
C34 C 0.3794(6) 0.7986(3) 0.3084(2) 0.0508(14) Uani 1 1 d .
C35 C 0.2176(6) 0.7894(3) 0.30112(19) 0.0579(15) Uani 1 1 d .
H35 H 0.1624 0.8206 0.3262 0.070 Uiso 1 1 calc R
C36 C 0.1394(5) 0.7340(3) 0.2568(2) 0.0582(15) Uani 1 1 d .
H36 H 0.0311 0.7261 0.2531 0.070 Uiso 1 1 calc R
C37 C 0.6162(6) 0.8817(3) 0.34678(18) 0.0667(16) Uani 1 1 d .
H37A H 0.6186 0.9138 0.3179 0.080 Uiso 1 1 calc R
H37B H 0.6680 0.9198 0.3792 0.080 Uiso 1 1 calc R
C38 C 0.3613(6) 0.7046(4) 0.0564(2) 0.0710(17) Uani 1 1 d .
H38 H 0.4161 0.7547 0.0510 0.085 Uiso 1 1 calc R
C39 C 0.2876(6) 0.7102(4) 0.1016(2) 0.0613(16) Uani 1 1 d .
C40 C 0.2956(5) 0.8000(3) 0.13696(18) 0.0815(18) Uani 1 1 d .
H40A H 0.3839 0.8065 0.1642 0.122 Uiso 1 1 calc R
H40B H 0.2018 0.8061 0.1532 0.122 Uiso 1 1 calc R
H40C H 0.3063 0.8444 0.1159 0.122 Uiso 1 1 calc R
C41 C 0.1080(5) 0.4731(3) 0.07533(19) 0.0900(19) Uani 1 1 d .
H41A H 0.1237 0.4280 0.0459 0.135 Uiso 1 1 calc R
H41B H -0.0013 0.4814 0.0742 0.135 Uiso 1 1 calc R
H41C H 0.1455 0.4560 0.1083 0.135 Uiso 1 1 calc R
C42 C 0.6557(6) 0.0531(3) -0.0268(2) 0.112(2) Uani 1 1 d .
H42A H 0.5589 0.0767 -0.0192 0.167 Uiso 1 1 calc R
H42B H 0.6389 -0.0095 -0.0385 0.167 Uiso 1 1 calc R
H42C H 0.6944 0.0788 -0.0544 0.167 Uiso 1 1 calc R
C43 C 0.7738(7) 0.0742(5) 0.0232(2) 0.0757(19) Uani 1 1 d .
C44 C 0.8191(7) 0.1591(4) 0.0475(2) 0.0803(19) Uani 1 1 d .
H44 H 0.7777 0.2040 0.0323 0.096 Uiso 1 1 calc R
C45 C 0.9235(6) 0.1814(4) 0.0937(2) 0.0662(16) Uani 1 1 d .
C46 C 0.9912(6) 0.1144(4) 0.1169(2) 0.0549(15) Uani 1 1 d .
C47 C 1.0530(6) 0.2017(3) 0.2186(2) 0.0582(15) Uani 1 1 d .
C48 C 0.8964(6) 0.2122(3) 0.22410(19) 0.0590(15) Uani 1 1 d .
H48 H 0.8207 0.1807 0.1976 0.071 Uiso 1 1 calc R
C49 C 0.8479(6) 0.2668(3) 0.2668(2) 0.0565(15) Uani 1 1 d .
C50 C 0.6773(5) 0.2677(3) 0.27297(19) 0.0668(16) Uani 1 1 d .
H50A H 0.6247 0.2969 0.2465 0.080 Uiso 1 1 calc R
H50B H 0.6310 0.2077 0.2668 0.080 Uiso 1 1 calc R
C51 C 0.6942(7) 0.2645(4) 0.3671(2) 0.0556(15) Uani 1 1 d .
C52 C 0.8270(6) 0.2844(4) 0.4041(2) 0.0571(15) Uani 1 1 d .
C53 C 0.8515(6) 0.2372(4) 0.4447(2) 0.0612(16) Uani 1 1 d .
H53 H 0.9392 0.2537 0.4701 0.073 Uiso 1 1 calc R
C54 C 0.7530(6) 0.1671(4) 0.4493(2) 0.0594(16) Uani 1 1 d .
C55 C 0.7877(6) 0.1133(4) 0.4896(2) 0.0572(15) Uani 1 1 d .
C56 C 0.9104(6) 0.1371(3) 0.5318(2) 0.0676(17) Uani 1 1 d .
H56 H 0.9682 0.1907 0.5353 0.081 Uiso 1 1 calc R
C57 C 0.9481(6) 0.0848(4) 0.5678(2) 0.0732(18) Uani 1 1 d .
H57 H 1.0317 0.1030 0.5946 0.088 Uiso 1 1 calc R
C58 C 0.8645(7) 0.0054(5) 0.5651(2) 0.0680(17) Uani 1 1 d .
C59 C 1.0402(5) -0.0273(3) 0.64006(18) 0.0836(18) Uani 1 1 d .
H59A H 1.1313 -0.0233 0.6225 0.125 Uiso 1 1 calc R
H59B H 1.0488 -0.0724 0.6609 0.125 Uiso 1 1 calc R
H59C H 1.0313 0.0281 0.6630 0.125 Uiso 1 1 calc R
C60 C 1.7016(5) -0.0224(3) 0.1963(2) 0.118(2) Uani 1 1 d .
H60A H 1.7857 0.0201 0.2136 0.178 Uiso 1 1 calc R
H60B H 1.7240 -0.0489 0.1615 0.178 Uiso 1 1 calc R
H60C H 1.6902 -0.0670 0.2172 0.178 Uiso 1 1 calc R
C61 C 1.5506(6) 0.0231(4) 0.1908(2) 0.0699(17) Uani 1 1 d .
C62 C 1.5223(6) 0.0776(4) 0.1545(2) 0.0680(16) Uani 1 1 d .
H62 H 1.5988 0.0887 0.1337 0.082 Uiso 1 1 calc R
C63 C 1.3834(7) 0.1157(3) 0.1487(2) 0.0568(15) Uani 1 1 d .
C64 C 1.3630(5) 0.1780(3) 0.11013(19) 0.0868(18) Uani 1 1 d .
H64A H 1.4540 0.1805 0.0924 0.130 Uiso 1 1 calc R
H64B H 1.3491 0.2357 0.1294 0.130 Uiso 1 1 calc R
H64C H 1.2730 0.1575 0.0842 0.130 Uiso 1 1 calc R
C65 C 1.2663(6) 0.1007(3) 0.1793(2) 0.0560(15) Uani 1 1 d .
C66 C 0.9699(6) 0.2784(3) 0.11463(19) 0.102(2) Uani 1 1 d .
H66A H 0.9602 0.3093 0.0855 0.153 Uiso 1 1 calc R
H66B H 1.0760 0.2860 0.1316 0.153 Uiso 1 1 calc R
H66C H 0.9027 0.3014 0.1400 0.153 Uiso 1 1 calc R
C67 C 0.8382(7) 0.0099(4) 0.0459(2) 0.0732(18) Uani 1 1 d .
H67 H 0.8070 -0.0485 0.0306 0.088 Uiso 1 1 calc R
C68 C 0.9464(6) 0.0280(4) 0.0901(2) 0.0582(15) Uani 1 1 d .
C69 C 1.0133(5) -0.0496(3) 0.1108(2) 0.0888(19) Uani 1 1 d .
H69A H 0.9800 -0.0523 0.1448 0.133 Uiso 1 1 calc R
H69B H 1.1252 -0.0424 0.1148 0.133 Uiso 1 1 calc R
H69C H 0.9770 -0.1031 0.0859 0.133 Uiso 1 1 calc R
C70 C 0.7546(6) 0.3955(3) 0.33785(19) 0.0696(17) Uani 1 1 d .
H70A H 0.7371 0.4250 0.3078 0.084 Uiso 1 1 calc R
H70B H 0.7258 0.4337 0.3689 0.084 Uiso 1 1 calc R
C71 C 0.9590(6) 0.3181(3) 0.3047(2) 0.0556(15) Uani 1 1 d .
C72 C 1.1166(6) 0.3077(3) 0.30088(19) 0.0600(15) Uani 1 1 d .
H72 H 1.1918 0.3405 0.3270 0.072 Uiso 1 1 calc R
C73 C 1.1630(6) 0.2508(3) 0.2598(2) 0.0670(16) Uani 1 1 d .
H73 H 1.2688 0.2443 0.2589 0.080 Uiso 1 1 calc R
C74 C 0.9479(6) 0.3547(3) 0.39968(19) 0.0677(16) Uani 1 1 d .
H74A H 0.9456 0.4053 0.4280 0.081 Uiso 1 1 calc R
H74B H 1.0505 0.3329 0.4039 0.081 Uiso 1 1 calc R
C75 C 0.8188(6) -0.1327(4) 0.5957(2) 0.098(2) Uani 1 1 d .
H75A H 0.7138 -0.1243 0.6028 0.147 Uiso 1 1 calc R
H75B H 0.8690 -0.1642 0.6208 0.147 Uiso 1 1 calc R
H75C H 0.8170 -0.1658 0.5601 0.147 Uiso 1 1 calc R
C76 C 0.7411(6) -0.0190(3) 0.5244(2) 0.0683(17) Uani 1 1 d .
H76 H 0.6828 -0.0723 0.5212 0.082 Uiso 1 1 calc R
C77 C 0.7042(6) 0.0342(4) 0.4890(2) 0.0649(16) Uani 1 1 d .
H77 H 0.6183 0.0164 0.4630 0.078 Uiso 1 1 calc R
C78 C 0.6193(6) 0.1458(4) 0.4108(2) 0.0695(17) Uani 1 1 d .
H78 H 0.5488 0.0990 0.4120 0.083 Uiso 1 1 calc R
C79 C 0.5932(6) 0.1943(4) 0.3714(2) 0.0692(17) Uani 1 1 d .
H79 H 0.5040 0.1794 0.3465 0.083 Uiso 1 1 calc R
C80 C 1.2989(7) 0.0470(4) 0.2168(2) 0.0660(16) Uani 1 1 d .
C81 C 1.1807(6) 0.0246(3) 0.2525(2) 0.100(2) Uani 1 1 d .
H81A H 1.2067 -0.0277 0.2653 0.150 Uiso 1 1 calc R
H81B H 1.0782 0.0150 0.2325 0.150 Uiso 1 1 calc R
H81C H 1.1827 0.0724 0.2823 0.150 Uiso 1 1 calc R
C82 C 1.4376(7) 0.0093(3) 0.2219(2) 0.0704(17) Uani 1 1 d .
H82 H 1.4554 -0.0264 0.2470 0.085 Uiso 1 1 calc R
B1 B 0.1271(7) 0.6374(4) 0.1633(3) 0.0561(18) Uani 1 1 d .
B2 B 1.1032(7) 0.1387(4) 0.1704(3) 0.0590(18) Uani 1 1 d .

loop_
_atom_site_aniso_label
_atom_site_aniso_U_11
_atom_site_aniso_U_22
_atom_site_aniso_U_33
_atom_site_aniso_U_23
_atom_site_aniso_U_13
_atom_site_aniso_U_12
N1 0.058(3) 0.068(4) 0.053(3) 0.010(3) 0.003(3) 0.006(3)
C90 0.069(4) 0.099(5) 0.102(5) 0.042(4) 0.013(4) 0.008(4)
N3 0.065(3) 0.051(3) 0.051(3) 0.004(3) 0.007(3) 0.001(3)
N4 0.045(3) 0.068(4) 0.064(4) 0.004(3) 0.003(3) 0.008(3)
N5 0.056(3) 0.087(4) 0.083(4) 0.021(3) 0.005(3) -0.011(3)
N6 0.057(3) 0.053(3) 0.058(3) -0.002(3) 0.008(3) 0.008(2)
C1 0.137(6) 0.129(6) 0.078(5) 0.016(4) 0.043(4) 0.046(4)
C2 0.088(5) 0.091(6) 0.053(5) 0.016(4) 0.006(4) 0.037(4)
C3 0.087(5) 0.077(5) 0.062(5) -0.010(4) -0.012(4) 0.017(4)
C4 0.069(4) 0.062(5) 0.053(4) 0.012(4) -0.006(3) 0.011(4)
C5 0.057(4) 0.054(4) 0.055(4) 0.007(4) -0.003(3) 0.016(3)
C6 0.060(4) 0.052(4) 0.051(4) 0.012(3) 0.001(3) 0.003(3)
C7 0.058(4) 0.063(4) 0.046(4) 0.007(3) 0.013(3) 0.007(3)
C8 0.051(4) 0.064(4) 0.039(4) 0.008(3) 0.006(3) 0.007(3)
C9 0.058(4) 0.074(4) 0.044(4) 0.008(3) 0.004(3) -0.001(3)
C10 0.043(4) 0.061(4) 0.048(4) 0.003(3) -0.006(3) 0.000(3)
C11 0.042(4) 0.092(5) 0.050(4) 0.007(3) 0.010(3) 0.004(3)
C12 0.049(4) 0.079(5) 0.064(4) 0.010(4) 0.004(3) 0.012(3)
C13 0.050(4) 0.062(4) 0.044(4) 0.001(3) -0.005(3) 0.004(3)
C14 0.050(4) 0.051(4) 0.052(4) -0.003(3) 0.002(3) 0.007(3)
C15 0.073(4) 0.079(5) 0.052(4) 0.007(4) 0.004(3) 0.022(4)
C16 0.071(4) 0.046(4) 0.075(5) 0.008(4) -0.009(4) 0.017(3)
C17 0.040(4) 0.061(5) 0.071(5) 0.013(4) 0.001(3) -0.001(3)
N7 0.071(4) 0.090(4) 0.095(4) 0.049(4) 0.014(3) 0.019(3)
C19 0.107(5) 0.091(5) 0.123(5) 0.052(4) 0.016(4) 0.035(4)
C20 0.078(4) 0.089(5) 0.106(5) 0.015(4) 0.021(4) 0.004(4)
C21 0.061(5) 0.060(5) 0.066(5) -0.003(3) 0.009(4) -0.002(4)
C22 0.069(5) 0.073(5) 0.076(5) 0.014(4) -0.003(4) 0.013(4)
C23 0.067(4) 0.067(5) 0.052(4) 0.015(3) -0.004(4) 0.004(4)
C24 0.084(4) 0.108(5) 0.106(5) 0.052(4) -0.002(4) 0.016(4)
C25 0.059(4) 0.057(4) 0.053(4) 0.010(3) -0.007(3) 0.004(3)
C26 0.052(4) 0.066(5) 0.064(4) 0.018(3) -0.003(3) 0.003(3)
C27 0.084(5) 0.068(4) 0.063(4) 0.025(3) 0.006(4) 0.009(4)
C28 0.079(4) 0.084(5) 0.114(5) 0.049(4) -0.020(4) -0.003(4)
C29 0.049(4) 0.064(4) 0.045(4) 0.003(3) -0.002(3) 0.007(3)
C30 0.048(4) 0.078(4) 0.053(4) 0.005(3) 0.008(3) 0.012(3)
C31 0.045(4) 0.069(4) 0.062(4) 0.012(3) 0.013(3) 0.008(3)
C32 0.050(4) 0.066(4) 0.061(4) 0.012(4) -0.002(3) 0.008(3)
C33 0.065(4) 0.062(4) 0.049(4) -0.003(3) 0.009(3) 0.007(3)
C34 0.053(4) 0.051(4) 0.049(4) 0.015(3) 0.001(3) 0.006(3)
C35 0.066(4) 0.059(4) 0.051(4) 0.011(3) 0.008(3) 0.017(3)
C36 0.043(4) 0.072(4) 0.063(4) 0.020(3) 0.004(3) 0.011(3)
C37 0.071(4) 0.066(5) 0.060(4) 0.016(3) -0.002(3) -0.015(4)
C38 0.076(4) 0.074(5) 0.066(5) 0.019(4) 0.004(4) 0.025(4)
C39 0.067(4) 0.059(5) 0.056(4) 0.012(4) -0.005(3) 0.017(4)
C40 0.124(5) 0.054(4) 0.071(4) 0.014(3) 0.023(4) 0.020(4)
C41 0.085(4) 0.074(5) 0.100(5) 0.000(4) -0.002(4) 0.000(4)
C42 0.142(6) 0.115(5) 0.068(5) 0.018(4) -0.013(4) -0.021(4)
C43 0.084(5) 0.089(6) 0.053(4) 0.017(4) 0.007(4) -0.015(4)
C44 0.116(5) 0.061(5) 0.063(5) 0.017(4) 0.004(4) 0.011(4)
C45 0.076(4) 0.060(5) 0.055(4) -0.001(4) 0.001(3) 0.003(4)
C46 0.058(4) 0.060(4) 0.046(4) 0.004(3) 0.013(3) 0.015(3)
C47 0.048(4) 0.066(4) 0.061(4) 0.010(3) 0.007(3) 0.012(3)
C48 0.052(4) 0.061(4) 0.057(4) -0.003(3) 0.001(3) 0.008(3)
C49 0.049(4) 0.067(4) 0.051(4) 0.001(3) 0.006(3) 0.011(3)
C50 0.061(4) 0.083(4) 0.049(4) -0.004(3) 0.003(3) 0.005(3)
C51 0.052(4) 0.055(4) 0.056(4) -0.005(3) 0.010(3) 0.010(3)
C52 0.050(4) 0.061(4) 0.058(4) 0.005(3) 0.009(3) 0.010(3)
C53 0.047(4) 0.072(5) 0.057(4) -0.006(3) 0.006(3) 0.001(3)
C54 0.043(4) 0.071(5) 0.062(5) 0.006(4) 0.010(3) 0.004(3)
C55 0.048(4) 0.068(5) 0.052(4) 0.001(3) 0.009(3) -0.004(3)
C56 0.057(4) 0.069(5) 0.075(5) 0.012(4) 0.011(4) -0.004(3)
C57 0.050(4) 0.080(5) 0.090(5) 0.023(4) 0.002(3) -0.005(4)
C58 0.056(4) 0.092(6) 0.061(5) 0.020(4) 0.019(4) 0.012(4)
C59 0.068(4) 0.110(5) 0.074(5) 0.024(4) 0.008(4) 0.006(4)
C60 0.060(4) 0.128(6) 0.184(7) 0.052(5) 0.034(4) 0.040(4)
C61 0.053(4) 0.080(5) 0.078(5) 0.010(4) 0.017(4) 0.010(4)
C62 0.056(4) 0.076(5) 0.070(5) 0.006(3) 0.020(3) 0.000(3)
C63 0.059(4) 0.051(4) 0.058(4) 0.002(3) 0.014(3) 0.001(3)
C64 0.087(4) 0.095(5) 0.084(5) 0.027(4) 0.023(4) 0.000(4)
C65 0.056(4) 0.062(4) 0.052(4) 0.013(3) 0.011(3) 0.010(3)
C66 0.143(6) 0.056(4) 0.099(5) 0.016(4) -0.008(4) -0.002(4)
C67 0.095(5) 0.064(5) 0.057(5) -0.001(4) 0.022(4) 0.000(4)
C68 0.067(4) 0.050(4) 0.059(4) 0.008(3) 0.018(3) 0.006(3)
C69 0.079(4) 0.062(4) 0.129(5) 0.012(4) 0.032(4) 0.016(3)
C70 0.069(4) 0.073(5) 0.065(4) 0.000(3) 0.015(3) 0.022(4)
C71 0.045(4) 0.064(4) 0.059(4) 0.008(3) 0.015(3) 0.007(3)
C72 0.051(4) 0.072(4) 0.050(4) 0.002(3) 0.000(3) -0.006(3)
C73 0.053(4) 0.085(5) 0.064(4) 0.013(4) 0.009(4) 0.013(4)
C74 0.071(4) 0.070(4) 0.055(4) 0.001(3) 0.000(3) 0.001(3)
C75 0.070(4) 0.102(5) 0.133(6) 0.049(4) 0.014(4) 0.008(4)
C76 0.061(4) 0.060(5) 0.080(5) 0.007(4) 0.008(4) -0.005(3)
C77 0.049(4) 0.073(5) 0.071(5) 0.005(4) 0.015(3) 0.005(4)
C78 0.043(4) 0.082(5) 0.080(5) 0.004(4) 0.014(3) -0.003(3)
C79 0.047(4) 0.084(5) 0.074(5) 0.010(4) 0.007(3) 0.003(4)
C80 0.062(4) 0.076(5) 0.065(4) 0.014(3) 0.022(3) 0.017(4)
C81 0.096(5) 0.126(6) 0.102(5) 0.051(4) 0.046(4) 0.042(4)
C82 0.067(4) 0.070(4) 0.080(5) 0.026(3) 0.012(4) 0.015(4)
B1 0.056(5) 0.043(4) 0.073(5) 0.020(4) 0.003(4) 0.020(4)
B2 0.067(5) 0.042(4) 0.073(5) 0.015(4) 0.026(4) 0.002(4)

loop_
_atom_type_symbol
_atom_type_description
_atom_type_scat_dispersion_real
_atom_type_scat_dispersion_imag
_atom_type_scat_source
C C 0.0033 0.0016 'International Tables Vol C Tables 4.2.6.8 and 6.1.1.4'
H H 0.0000 0.0000 'International Tables Vol C Tables 4.2.6.8 and 6.1.1.4'
N N 0.0061 0.0033 'International Tables Vol C Tables 4.2.6.8 and 6.1.1.4'
B B 0.0013 0.0007 'International Tables Vol C Tables 4.2.6.8 and 6.1.1.4'

loop_
_geom_angle_atom_site_label_1
_geom_angle_atom_site_label_2
_geom_angle_atom_site_label_3
_geom_angle
C10 N1 C37 108.7(4)
C10 N1 C9 112.4(4)
C37 N1 C9 107.4(4)
N7 C90 H90A 109.5
N7 C90 H90B 109.5
H90A C90 H90B 109.5
N7 C90 H90C 109.5
H90A C90 H90C 109.5
H90B C90 H90C 109.5
C34 N3 C37 110.2(4)
C34 N3 C33 113.0(4)
C37 N3 C33 107.1(4)
C51 N4 C70 109.4(4)
C51 N4 C50 113.4(4)
C70 N4 C50 106.5(4)
C58 N5 C75 120.7(5)
C58 N5 C59 121.3(5)
C75 N5 C59 117.6(5)
C71 N6 C70 109.4(4)
C71 N6 C74 113.1(4)
C70 N6 C74 107.5(4)
C2 C1 H1A 109.5
C2 C1 H1B 109.5
H1A C1 H1B 109.5
C2 C1 H1C 109.5
H1A C1 H1C 109.5
H1B C1 H1C 109.5
C3 C2 C38 117.2(6)
C3 C2 C1 121.9(7)
C38 C2 C1 120.8(7)
C2 C3 C4 122.5(6)
C2 C3 H3 118.8
C4 C3 H3 118.8
C3 C4 C5 121.7(6)
C3 C4 C41 116.2(6)
C5 C4 C41 122.1(6)
C4 C5 C39 115.2(5)
C4 C5 B1 122.9(6)
C39 C5 B1 121.9(5)
C7 C6 C36 116.1(5)
C7 C6 B1 122.4(5)
C36 C6 B1 121.4(5)
C8 C7 C6 122.3(5)
C8 C7 H7 118.8
C6 C7 H7 118.8
C34 C8 C7 119.9(5)
C34 C8 C9 119.7(5)
C7 C8 C9 120.4(5)
N1 C9 C8 113.5(4)
N1 C9 H9A 108.9
C8 C9 H9A 108.9
N1 C9 H9B 108.9
C8 C9 H9B 108.9
H9A C9 H9B 107.7
C29 C10 C11 116.9(5)
C29 C10 N1 124.0(5)
C11 C10 N1 119.0(6)
C12 C11 C10 122.0(5)
C12 C11 H11 119.0
C10 C11 H11 119.0
C11 C12 C13 121.0(5)
C11 C12 H12 119.5
C13 C12 H12 119.5
C30 C13 C12 117.2(5)
C30 C13 C14 122.1(6)
C12 C13 C14 120.7(5)
C32 C14 C15 115.6(5)
C32 C14 C13 122.1(5)
C15 C14 C13 122.3(6)
C16 C15 C14 123.0(5)
C16 C15 H15 118.5
C14 C15 H15 118.5
C15 C16 C17 121.1(6)
C15 C16 H16 119.5
C17 C16 H16 119.5
N7 C17 C16 121.1(6)
N7 C17 C31 122.5(6)
C16 C17 C31 116.4(5)
C17 N7 C90 121.1(5)
C17 N7 C19 120.1(5)
C90 N7 C19 118.7(5)
N7 C19 H19A 109.5
N7 C19 H19B 109.5
H19A C19 H19B 109.5
N7 C19 H19C 109.5
H19A C19 H19C 109.5
H19B C19 H19C 109.5
C21 C20 H20A 109.5
C21 C20 H20B 109.5
H20A C20 H20B 109.5
C21 C20 H20C 109.5
H20A C20 H20C 109.5
H20B C20 H20C 109.5
C22 C21 C27 117.8(6)
C22 C21 C20 122.2(6)
C27 C21 C20 120.0(6)
C21 C22 C23 121.3(5)
C21 C22 H22 119.3
C23 C22 H22 119.3
C22 C23 C25 121.0(5)
C22 C23 C24 117.6(5)
C25 C23 C24 121.4(6)
C23 C24 H24A 109.5
C23 C24 H24B 109.5
H24A C24 H24B 109.5
C23 C24 H24C 109.5
H24A C24 H24C 109.5
H24B C24 H24C 109.5
C23 C25 C26 117.7(5)
C23 C25 B1 122.2(5)
C26 C25 B1 120.1(5)
C27 C26 C25 119.9(5)
C27 C26 C28 117.8(5)
C25 C26 C28 122.4(5)
C21 C27 C26 122.3(5)
C21 C27 H27 118.8
C26 C27 H27 118.8
C26 C28 H28A 109.5
C26 C28 H28B 109.5
H28A C28 H28B 109.5
C26 C28 H28C 109.5
H28A C28 H28C 109.5
H28B C28 H28C 109.5
C30 C29 C10 121.4(5)
C30 C29 C33 119.4(5)
C10 C29 C33 119.2(5)
C29 C30 C13 121.4(5)
C29 C30 H30 119.3
C13 C30 H30 119.3
C32 C31 C17 121.3(5)
C32 C31 H31 119.4
C17 C31 H31 119.4
C31 C32 C14 122.7(5)
C31 C32 H32 118.7
C14 C32 H32 118.7
N3 C33 C29 112.3(4)
N3 C33 H33A 109.1
C29 C33 H33A 109.1
N3 C33 H33B 109.1
C29 C33 H33B 109.1
H33A C33 H33B 107.9
C8 C34 C35 119.7(5)
C8 C34 N3 122.9(5)
C35 C34 N3 117.4(5)
C36 C35 C34 119.7(5)
C36 C35 H35 120.2
C34 C35 H35 120.2
C35 C36 C6 122.1(5)
C35 C36 H36 118.9
C6 C36 H36 118.9
N1 C37 N3 113.5(4)
N1 C37 H37A 108.9
N3 C37 H37A 108.9
N1 C37 H37B 108.9
N3 C37 H37B 108.9
H37A C37 H37B 107.7
C2 C38 C39 122.8(6)
C2 C38 H38 118.6
C39 C38 H38 118.6
C38 C39 C5 120.5(5)
C38 C39 C40 116.4(6)
C5 C39 C40 123.0(6)
C39 C40 H40A 109.5
C39 C40 H40B 109.5
H40A C40 H40B 109.5
C39 C40 H40C 109.5
H40A C40 H40C 109.5
H40B C40 H40C 109.5
C4 C41 H41A 109.5
C4 C41 H41B 109.5
H41A C41 H41B 109.5
C4 C41 H41C 109.5
H41A C41 H41C 109.5
H41B C41 H41C 109.5
C43 C42 H42A 109.5
C43 C42 H42B 109.5
H42A C42 H42B 109.5
C43 C42 H42C 109.5
H42A C42 H42C 109.5
H42B C42 H42C 109.5
C67 C43 C44 117.2(6)
C67 C43 C42 121.8(6)
C44 C43 C42 121.0(6)
C43 C44 C45 123.0(6)
C43 C44 H44 118.5
C45 C44 H44 118.5
C44 C45 C46 119.6(5)
C44 C45 C66 117.2(6)
C46 C45 C66 123.0(5)
C68 C46 C45 116.1(5)
C68 C46 B2 123.9(5)
C45 C46 B2 120.0(5)
C48 C47 C73 116.0(5)
C48 C47 B2 122.1(5)
C73 C47 B2 121.9(5)
C49 C48 C47 123.5(5)
C49 C48 H48 118.2
C47 C48 H48 118.2
C71 C49 C48 118.8(5)
C71 C49 C50 120.6(5)
C48 C49 C50 120.5(5)
N4 C50 C49 111.3(4)
N4 C50 H50A 109.4
C49 C50 H50A 109.4
N4 C50 H50B 109.4
C49 C50 H50B 109.4
H50A C50 H50B 108.0
C52 C51 C79 117.3(6)
C52 C51 N4 123.4(6)
C79 C51 N4 119.2(6)
C51 C52 C53 119.9(6)
C51 C52 C74 120.5(6)
C53 C52 C74 119.5(5)
C54 C53 C52 123.5(5)
C54 C53 H53 118.3
C52 C53 H53 118.3
C53 C54 C78 116.3(5)
C53 C54 C55 122.6(6)
C78 C54 C55 120.9(6)
C77 C55 C56 114.3(5)
C77 C55 C54 123.1(6)
C56 C55 C54 122.6(6)
C57 C56 C55 122.7(6)
C57 C56 H56 118.7
C55 C56 H56 118.7
C56 C57 C58 121.2(6)
C56 C57 H57 119.4
C58 C57 H57 119.4
N5 C58 C57 121.6(6)
N5 C58 C76 121.1(7)
C57 C58 C76 117.3(6)
N5 C59 H59A 109.5
N5 C59 H59B 109.5
H59A C59 H59B 109.5
N5 C59 H59C 109.5
H59A C59 H59C 109.5
H59B C59 H59C 109.5
C61 C60 H60A 109.5
C61 C60 H60B 109.5
H60A C60 H60B 109.5
C61 C60 H60C 109.5
H60A C60 H60C 109.5
H60B C60 H60C 109.5
C82 C61 C62 118.3(5)
C82 C61 C60 119.8(6)
C62 C61 C60 121.9(6)
C63 C62 C61 121.3(6)
C63 C62 H62 119.3
C61 C62 H62 119.3
C62 C63 C65 121.0(5)
C62 C63 C64 118.6(5)
C65 C63 C64 120.4(5)
C63 C64 H64A 109.5
C63 C64 H64B 109.5
H64A C64 H64B 109.5
C63 C64 H64C 109.5
H64A C64 H64C 109.5
H64B C64 H64C 109.5
C63 C65 C80 116.8(5)
C63 C65 B2 121.5(5)
C80 C65 B2 121.7(5)
C45 C66 H66A 109.5
C45 C66 H66B 109.5
H66A C66 H66B 109.5
C45 C66 H66C 109.5
H66A C66 H66C 109.5
H66B C66 H66C 109.5
C68 C67 C43 122.4(6)
C68 C67 H67 118.8
C43 C67 H67 118.8
C67 C68 C46 121.6(5)
C67 C68 C69 117.4(6)
C46 C68 C69 120.9(6)
C68 C69 H69A 109.5
C68 C69 H69B 109.5
H69A C69 H69B 109.5
C68 C69 H69C 109.5
H69A C69 H69C 109.5
H69B C69 H69C 109.5
N6 C70 N4 112.7(4)
N6 C70 H70A 109.1
N4 C70 H70A 109.1
N6 C70 H70B 109.1
N4 C70 H70B 109.1
H70A C70 H70B 107.8
C49 C71 C72 118.8(5)
C49 C71 N6 122.7(5)
C72 C71 N6 118.4(5)
C73 C72 C71 121.7(5)
C73 C72 H72 119.2
C71 C72 H72 119.2
C72 C73 C47 121.0(5)
C72 C73 H73 119.5
C47 C73 H73 119.5
N6 C74 C52 111.0(4)
N6 C74 H74A 109.4
C52 C74 H74A 109.4
N6 C74 H74B 109.4
C52 C74 H74B 109.4
H74A C74 H74B 108.0
N5 C75 H75A 109.5
N5 C75 H75B 109.5
H75A C75 H75B 109.5
N5 C75 H75C 109.5
H75A C75 H75C 109.5
H75B C75 H75C 109.5
C77 C76 C58 120.8(6)
C77 C76 H76 119.6
C58 C76 H76 119.6
C76 C77 C55 123.6(6)
C76 C77 H77 118.2
C55 C77 H77 118.2
C79 C78 C54 120.0(5)
C79 C78 H78 120.0
C54 C78 H78 120.0
C78 C79 C51 122.9(6)
C78 C79 H79 118.6
C51 C79 H79 118.6
C82 C80 C65 121.4(5)
C82 C80 C81 116.4(6)
C65 C80 C81 122.2(5)
C80 C81 H81A 109.5
C80 C81 H81B 109.5
H81A C81 H81B 109.5
C80 C81 H81C 109.5
H81A C81 H81C 109.5
H81B C81 H81C 109.5
C80 C82 C61 121.2(6)
C80 C82 H82 119.4
C61 C82 H82 119.4
C5 B1 C6 118.7(5)
C5 B1 C25 124.0(5)
C6 B1 C25 117.3(5)
C47 B2 C46 119.8(5)
C47 B2 C65 117.0(5)
C46 B2 C65 123.2(5)

loop_
_geom_bond_atom_site_label_1
_geom_bond_atom_site_label_2
_geom_bond_distance
N1 C10 1.417(6)
N1 C37 1.451(5)
N1 C9 1.470(5)
C90 N7 1.430(5)
C90 H90A 0.9600
C90 H90B 0.9600
C90 H90C 0.9600
N3 C34 1.429(5)
N3 C37 1.451(5)
N3 C33 1.464(5)
N4 C51 1.422(6)
N4 C70 1.457(5)
N4 C50 1.473(5)
N5 C58 1.375(6)
N5 C75 1.439(6)
N5 C59 1.443(5)
N6 C71 1.424(5)
N6 C70 1.456(5)
N6 C74 1.474(5)
C1 C2 1.517(7)
C1 H1A 0.9600
C1 H1B 0.9600
C1 H1C 0.9600
C2 C3 1.359(7)
C2 C38 1.377(6)
C3 C4 1.378(6)
C3 H3 0.9300
C4 C5 1.415(6)
C4 C41 1.513(6)
C5 C39 1.424(6)
C5 B1 1.547(7)
C6 C7 1.389(6)
C6 C36 1.399(6)
C6 B1 1.551(7)
C7 C8 1.379(5)
C7 H7 0.9300
C8 C34 1.368(6)
C8 C9 1.514(6)
C9 H9A 0.9700
C9 H9B 0.9700
C10 C29 1.380(6)
C10 C11 1.389(6)
C11 C12 1.365(6)
C11 H11 0.9300
C12 C13 1.393(6)
C12 H12 0.9300
C13 C30 1.384(6)
C13 C14 1.483(6)
C14 C32 1.383(6)
C14 C15 1.383(6)
C15 C16 1.369(6)
C15 H15 0.9300
C16 C17 1.394(6)
C16 H16 0.9300
C17 N7 1.369(6)
C17 C31 1.397(6)
N7 C19 1.432(6)
C19 H19A 0.9600
C19 H19B 0.9600
C19 H19C 0.9600
C20 C21 1.511(6)
C20 H20A 0.9600
C20 H20B 0.9600
C20 H20C 0.9600
C21 C22 1.369(6)
C21 C27 1.371(6)
C22 C23 1.379(6)
C22 H22 0.9300
C23 C25 1.389(6)
C23 C24 1.512(6)
C24 H24A 0.9600
C24 H24B 0.9600
C24 H24C 0.9600
C25 C26 1.393(6)
C25 B1 1.566(7)
C26 C27 1.379(6)
C26 C28 1.521(6)
C27 H27 0.9300
C28 H28A 0.9600
C28 H28B 0.9600
C28 H28C 0.9600
C29 C30 1.379(6)
C29 C33 1.522(6)
C30 H30 0.9300
C31 C32 1.370(6)
C31 H31 0.9300
C32 H32 0.9300
C33 H33A 0.9700
C33 H33B 0.9700
C34 C35 1.386(6)
C35 C36 1.372(5)
C35 H35 0.9300
C36 H36 0.9300
C37 H37A 0.9700
C37 H37B 0.9700
C38 C39 1.383(6)
C38 H38 0.9300
C39 C40 1.509(6)
C40 H40A 0.9600
C40 H40B 0.9600
C40 H40C 0.9600
C41 H41A 0.9600
C41 H41B 0.9600
C41 H41C 0.9600
C42 C43 1.516(6)
C42 H42A 0.9600
C42 H42B 0.9600
C42 H42C 0.9600
C43 C67 1.359(6)
C43 C44 1.362(6)
C44 C45 1.379(6)
C44 H44 0.9300
C45 C46 1.414(6)
C45 C66 1.515(6)
C46 C68 1.397(6)
C46 B2 1.556(7)
C47 C48 1.396(6)
C47 C73 1.409(6)
C47 B2 1.552(7)
C48 C49 1.382(5)
C48 H48 0.9300
C49 C71 1.381(6)
C49 C50 1.505(6)
C50 H50A 0.9700
C50 H50B 0.9700
C51 C52 1.382(6)
C51 C79 1.386(6)
C52 C53 1.386(6)
C52 C74 1.498(6)
C53 C54 1.376(6)
C53 H53 0.9300
C54 C78 1.411(6)
C54 C55 1.461(6)
C55 C77 1.386(6)
C55 C56 1.404(6)
C56 C57 1.364(6)
C56 H56 0.9300
C57 C58 1.379(6)
C57 H57 0.9300
C58 C76 1.385(6)
C59 H59A 0.9600
C59 H59B 0.9600
C59 H59C 0.9600
C60 C61 1.525(6)
C60 H60A 0.9600
C60 H60B 0.9600
C60 H60C 0.9600
C61 C82 1.369(6)
C61 C62 1.382(6)
C62 C63 1.374(6)
C62 H62 0.9300
C63 C65 1.392(6)
C63 C64 1.512(6)
C64 H64A 0.9600
C64 H64B 0.9600
C64 H64C 0.9600
C65 C80 1.403(6)
C65 B2 1.569(7)
C66 H66A 0.9600
C66 H66B 0.9600
C66 H66C 0.9600
C67 C68 1.359(6)
C67 H67 0.9300
C68 C69 1.521(6)
C69 H69A 0.9600
C69 H69B 0.9600
C69 H69C 0.9600
C70 H70A 0.9700
C70 H70B 0.9700
C71 C72 1.396(6)
C72 C73 1.363(5)
C72 H72 0.9300
C73 H73 0.9300
C74 H74A 0.9700
C74 H74B 0.9700
C75 H75A 0.9600
C75 H75B 0.9600
C75 H75C 0.9600
C76 C77 1.361(6)
C76 H76 0.9300
C77 H77 0.9300
C78 C79 1.376(6)
C78 H78 0.9300
C79 H79 0.9300
C80 C82 1.369(6)
C80 C81 1.523(6)
C81 H81A 0.9600
C81 H81B 0.9600
C81 H81C 0.9600
C82 H82 0.9300
